data_1516826
loop_
_publ_author_name
'Lakornwong, Waranya'
'Kanokmedhakul, Kwanjai'
'Kanokmedhakul, Somdej'
'Kongsaeree, Palangpon'
'Prabpai, Samran'
'Sibounnavong, Phoutthasone'
'Soytong, Kasem'

_publ_section_title
;
 Triterpene Lactones from Cultures of Ganoderma sp. KM01.
;
_journal_issue 7
_journal_name_full 'Journal of natural products'
_journal_page_first 1545
_journal_page_last 1553
_journal_paper_doi 10.1021/np400846k
_journal_volume 77
_journal_year 2014
_chemical_absolute_configuration unk
_chemical_compound_source 'Ganoderma sp. KM01'
_chemical_formula_moiety 'C32 H46 O6'
_chemical_formula_sum 'C32 H46 O6'
_chemical_formula_weight 526.69
_chemical_name_common 'Ganodermalactone C'
_space_group_crystal_system orthorhombic
_space_group_IT_number 19
_space_group_name_Hall 'P 2ac 2ab'
_space_group_name_H-M_alt 'P 21 21 21'
_symmetry_cell_setting orthorhombic
_symmetry_Int_Tables_number 19
_symmetry_space_group_name_Hall 'P 2ac 2ab'
_symmetry_space_group_name_H-M 'P 21 21 21'
_atom_sites_solution_hydrogens mixed
_cell_angle_alpha 90
_cell_angle_beta 90
_cell_angle_gamma 90
_cell_formula_units_Z 4
_cell_length_a 9.26400(10)
_cell_length_b 10.1610(3)
_cell_length_c 30.3990(7)
_cell_measurement_reflns_used 4482
_cell_measurement_temperature 298(2)
_cell_measurement_theta_max 0.998
_cell_measurement_theta_min 29.575
_cell_volume 2861.50(11)
_computing_cell_refinement 'HKL Scalepack (Otwinowski & Minor 1997)'
_computing_data_collection KappaCCD
_computing_data_reduction 'Denzo and Scalepak (Otwinowski & Minor, 1997)'
_computing_molecular_graphics
;
O. V. Dolomanov, L. J. Bourhis, R. J. Gildea, J. A. K. Howard and H. Puschmann,
OLEX2: a complete structure solution, refinement and analysis program.
J. Appl. Cryst. (2009). 42, 339-341.
;
_computing_publication_material
;
O. V. Dolomanov, L. J. Bourhis, R. J. Gildea, J. A. K. Howard and H. Puschmann,
OLEX2: a complete structure solution, refinement and analysis program.
J. Appl. Cryst. (2009). 42, 339-341.
;
_computing_structure_refinement 'SHELXL-2013 (Sheldrick, 2013)'
_computing_structure_solution 'SIR97(Cascarano al.,Acta Cryst.,1996,A52,C-79)'
_diffrn_ambient_temperature 298(2)
_diffrn_measured_fraction_theta_full 0.996
_diffrn_measured_fraction_theta_max 0.996
_diffrn_measurement_device KappaCCD
_diffrn_orient_matrix_type X=UH
_diffrn_orient_matrix_UB_11 -0.02091
_diffrn_orient_matrix_UB_12 -0.13653
_diffrn_orient_matrix_UB_13 0.11820
_diffrn_orient_matrix_UB_21 0.01250
_diffrn_orient_matrix_UB_22 -0.05081
_diffrn_orient_matrix_UB_23 -0.05647
_diffrn_orient_matrix_UB_31 0.04647
_diffrn_orient_matrix_UB_32 0.00100
_diffrn_orient_matrix_UB_33 0.00938
_diffrn_radiation_probe x-ray
_diffrn_radiation_type MoK\a
_diffrn_radiation_wavelength 0.71073
_diffrn_radiation_wavelength_id all
_diffrn_reflns_av_unetI/netI 0.0604
_diffrn_reflns_Laue_measured_fraction_full 0.996
_diffrn_reflns_Laue_measured_fraction_max 0.996
_diffrn_reflns_limit_h_max 12
_diffrn_reflns_limit_h_min -12
_diffrn_reflns_limit_k_max 14
_diffrn_reflns_limit_k_min -14
_diffrn_reflns_limit_l_max 42
_diffrn_reflns_limit_l_min -41
_diffrn_reflns_number 7948
_diffrn_reflns_point_group_measured_fraction_full 0.997
_diffrn_reflns_point_group_measured_fraction_max 0.990
_diffrn_reflns_theta_full 25.242
_diffrn_reflns_theta_max 29.583
_diffrn_reflns_theta_min 2.680
_exptl_absorpt_coefficient_mu 0.083
_exptl_crystal_colour colorless
_exptl_crystal_density_diffrn 1.223
_exptl_crystal_description Rod
_exptl_crystal_F_000 1144
_exptl_crystal_size_max 0.25
_exptl_crystal_size_mid 0.10
_exptl_crystal_size_min 0.08
_refine_diff_density_max 0.332
_refine_diff_density_min -0.249
_refine_diff_density_rms 0.051
_refine_ls_abs_structure_details
;
 Flack x determined using 2078 quotients [(I+)-(I-)]/[(I+)+(I-)]
 (Parsons and Flack (2004), Acta Cryst. A60, s61).
;
_refine_ls_abs_structure_Flack 0.1(5)
_refine_ls_extinction_coef 0.012(2)
_refine_ls_extinction_expression Fc^*^=kFc[1+0.001xFc^2^\l^3^/sin(2\q)]^-1/4^
_refine_ls_extinction_method SHELXL
_refine_ls_goodness_of_fit_ref 1.027
_refine_ls_hydrogen_treatment constr
_refine_ls_matrix_type full
_refine_ls_number_parameters 345
_refine_ls_number_reflns 7948
_refine_ls_number_restraints 0
_refine_ls_restrained_S_all 1.027
_refine_ls_R_factor_all 0.0870
_refine_ls_R_factor_gt 0.0538
_refine_ls_shift/su_max 0.000
_refine_ls_shift/su_mean 0.000
_refine_ls_structure_factor_coef Fsqd
_refine_ls_weighting_details 'w=1/[\s^2^(Fo^2^)+(0.0662P)^2^+0.6710P] where P=(Fo^2^+2Fc^2^)/3'
_refine_ls_weighting_scheme calc
_refine_ls_wR_factor_gt 0.1181
_refine_ls_wR_factor_ref 0.1334
_reflns_Friedel_coverage 0.768
_reflns_Friedel_fraction_full 0.998
_reflns_Friedel_fraction_max 0.983
_reflns_number_gt 5837
_reflns_number_total 7948
_reflns_threshold_expression 'I > 2\s(I)'
_cod_data_source_file np400846k_si_002.cif
_cod_data_source_block Ganodermalactone-C-cmpd3
_cod_depositor_comments 'Adding full bibliography for 1516826--1516828.cif.'
_cod_database_code 1516826
_olex2_refinement_description
;
1. Fixed Uiso
 At 1.2 times of:
  All C(H) groups, {H19A,H19B,H19C} of C19, {H30A,H30B,H30C} of C30, {H29A,
  H29B,H29C} of C29, {H18A,H18B,H18C} of C18, {H22A,H22B,H22C} of C22, {H32A,
  H32B,H32C} of C32, All C(H,H) groups
 At 1.5 times of:
  {H27A,H27B,H27C} of C27
2.a Riding coordinates:
 C1(H1A,H1B), C2(H2A,H2B), C5(H5), C6(H6A,H6B), C7(H7A,H7B), C13(H13A,H13B),
 C14(H14A,H14B), C19(H19A,H19B,H19C), C15(H15A,H15B), C28(H28A,H28B), C17(H17),
 C16(H16A,H16B), C18(H18A,H18B,H18C), C21(H21), C20(H20), C24(H24), C23(H23A,
 H23B), C30(H30A,H30B,H30C), C29(H29A,H29B,H29C), C22(H22A,H22B,H22C), C32(H32A,
 H32B,H32C)
2.b Idealised Me refined as rotating group:
 C27(H27A,H27B,H27C)
;
_shelx_space_group_comment
;
The symmetry employed for this shelxl refinement is uniquely defined
by the following loop, which should always be used as a source of
symmetry information in preference to the above space-group names.
They are only intended as comments.
;
_shelxl_version_number 2013-4

loop_
_space_group_symop_operation_xyz
'x, y, z'
'-x+1/2, -y, z+1/2'
'x+1/2, -y+1/2, -z'
'-x, y+1/2, -z+1/2'

loop_
_atom_site_label
_atom_site_type_symbol
_atom_site_fract_x
_atom_site_fract_y
_atom_site_fract_z
_atom_site_U_iso_or_equiv
_atom_site_adp_type
_atom_site_occupancy
_atom_site_site_symmetry_order
_atom_site_calc_flag
_atom_site_refinement_flags_posn
_atom_site_refinement_flags_adp
C1 C 0.5772(3) 0.1254(3) 0.08260(9) 0.0248(6) Uani 1 1 d . .
H1A H 0.4966 0.1023 0.1009 0.030 Uiso 1 1 d R U
H1B H 0.6360 0.1892 0.0975 0.030 Uiso 1 1 d R U
C2 C 0.5099(3) 0.1976(3) 0.04328(10) 0.0274(6) Uani 1 1 d . .
H2A H 0.4547 0.2714 0.0536 0.033 Uiso 1 1 d R U
H2B H 0.5858 0.2283 0.0244 0.033 Uiso 1 1 d R U
C10 C 0.6687(2) -0.0005(3) 0.07297(8) 0.0195(5) Uani 1 1 d . .
C3 C 0.4120(3) 0.1137(3) 0.01591(9) 0.0258(6) Uani 1 1 d . .
O3 O 0.2841(2) 0.1358(2) 0.01124(7) 0.0376(5) Uani 1 1 d . .
C4 C 0.6186(3) -0.0203(3) -0.01322(9) 0.0226(6) Uani 1 1 d . .
O4 O 0.46442(18) 0.0038(2) -0.00290(6) 0.0266(4) Uani 1 1 d . .
C5 C 0.7269(2) 0.0107(3) 0.02481(8) 0.0195(5) Uani 1 1 d . .
H5 H 0.7460 0.1030 0.0217 0.023 Uiso 1 1 d R U
C6 C 0.8659(3) -0.0660(3) 0.01831(8) 0.0224(5) Uani 1 1 d . .
H6A H 0.8507 -0.1561 0.0265 0.027 Uiso 1 1 d R U
H6B H 0.8947 -0.0616 -0.0120 0.027 Uiso 1 1 d R U
C7 C 0.9826(2) -0.0071(3) 0.04751(8) 0.0217(5) Uani 1 1 d . .
H7A H 1.0040 0.0804 0.0376 0.026 Uiso 1 1 d R U
H7B H 1.0677 -0.0606 0.0454 0.026 Uiso 1 1 d R U
C8 C 0.9334(2) -0.0018(3) 0.09480(8) 0.0185(5) Uani 1 1 d . .
C9 C 0.7942(2) -0.0022(3) 0.10651(8) 0.0192(5) Uani 1 1 d . .
C12 C 1.0082(3) -0.0509(3) 0.17371(8) 0.0202(5) Uani 1 1 d . .
C13 C 0.8668(3) 0.0114(3) 0.18916(8) 0.0243(6) Uani 1 1 d . .
H13A H 0.8819 0.1037 0.1942 0.029 Uiso 1 1 d R U
H13B H 0.8384 -0.0302 0.2162 0.029 Uiso 1 1 d R U
C14 C 0.7475(3) -0.0092(3) 0.15452(8) 0.0238(6) Uani 1 1 d . .
H14A H 0.6783 0.0592 0.1600 0.029 Uiso 1 1 d R U
H14B H 0.7046 -0.0932 0.1607 0.029 Uiso 1 1 d R U
C19 C 0.9837(3) -0.1999(3) 0.16733(10) 0.0264(6) Uani 1 1 d . .
H19A H 1.0714 -0.2407 0.1575 0.032 Uiso 1 1 d R U
H19B H 0.9092 -0.2135 0.1458 0.032 Uiso 1 1 d R U
H19C H 0.9547 -0.2383 0.1948 0.032 Uiso 1 1 d R U
C15 C 1.1992(3) -0.0453(3) 0.12025(9) 0.0271(6) Uani 1 1 d . .
H15A H 1.2575 0.0072 0.1009 0.033 Uiso 1 1 d R U
H15B H 1.1928 -0.1333 0.1090 0.033 Uiso 1 1 d R U
C28 C 0.5732(3) -0.1218(3) 0.08151(9) 0.0227(6) Uani 1 1 d . .
H28A H 0.5022 -0.1308 0.0587 0.027 Uiso 1 1 d R U
H28B H 0.5258 -0.1139 0.1095 0.027 Uiso 1 1 d R U
O28 O 0.6651(2) -0.23787(19) 0.08196(7) 0.0271(4) Uani 1 1 d . .
C17 C 1.1483(3) -0.0287(3) 0.20117(8) 0.0219(5) Uani 1 1 d . .
H17 H 1.1465 0.0628 0.2090 0.026 Uiso 1 1 d R U
C16 C 1.2704(3) -0.0504(3) 0.16623(9) 0.0257(6) Uani 1 1 d . .
H16A H 1.3409 0.0185 0.1688 0.031 Uiso 1 1 d R U
H16B H 1.3159 -0.1340 0.1712 0.031 Uiso 1 1 d R U
C18 C 1.0741(3) 0.1661(3) 0.13300(10) 0.0304(7) Uani 1 1 d . .
H18A H 1.1478 0.1836 0.1544 0.036 Uiso 1 1 d R U
H18B H 0.9859 0.2082 0.1418 0.036 Uiso 1 1 d R U
H18C H 1.1039 0.1996 0.1049 0.036 Uiso 1 1 d R U
C21 C 1.3237(3) -0.0890(3) 0.26127(9) 0.0259(6) Uani 1 1 d . .
H21 H 1.3923 -0.0997 0.2379 0.031 Uiso 1 1 d R U
O21 O 1.3308(2) 0.0465(2) 0.27722(7) 0.0307(5) Uani 1 1 d . .
C20 C 1.1719(3) -0.1110(3) 0.24316(9) 0.0245(6) Uani 1 1 d . .
H20 H 1.1638 -0.2026 0.2359 0.029 Uiso 1 1 d R U
C24 C 1.5178(3) -0.1397(3) 0.31305(10) 0.0332(7) Uani 1 1 d . .
H24 H 1.5801 -0.2044 0.3261 0.040 Uiso 1 1 d R U
C23 C 1.3724(3) -0.1826(3) 0.29672(10) 0.0320(7) Uani 1 1 d . .
H23A H 1.3037 -0.1802 0.3203 0.038 Uiso 1 1 d R U
H23B H 1.3778 -0.2703 0.2851 0.038 Uiso 1 1 d R U
C27 C 1.7053(3) 0.0342(4) 0.32513(11) 0.0392(8) Uani 1 1 d . .
H27A H 1.6934 0.0948 0.3491 0.059 Uiso 1 1 calc R U
H27B H 1.7520 0.0779 0.3010 0.059 Uiso 1 1 calc R U
H27C H 1.7632 -0.0389 0.3346 0.059 Uiso 1 1 calc R U
C11 C 1.0502(3) 0.0154(3) 0.12926(8) 0.0203(5) Uani 1 1 d . .
C31 C 0.5976(3) -0.3534(3) 0.08677(9) 0.0282(6) Uani 1 1 d . .
O31 O 0.4679(2) -0.3642(2) 0.08836(7) 0.0398(6) Uani 1 1 d . .
C30 C 0.6171(3) -0.1644(3) -0.02699(10) 0.0274(6) Uani 1 1 d . .
H30A H 0.7133 -0.1907 -0.0348 0.033 Uiso 1 1 d R U
H30B H 0.5544 -0.1757 -0.0519 0.033 Uiso 1 1 d R U
H30C H 0.5834 -0.2176 -0.0030 0.033 Uiso 1 1 d R U
C29 C 0.6543(3) 0.0645(3) -0.05324(9) 0.0294(6) Uani 1 1 d . .
H29A H 0.7538 0.0516 -0.0609 0.035 Uiso 1 1 d R U
H29B H 0.6382 0.1555 -0.0463 0.035 Uiso 1 1 d R U
H29C H 0.5943 0.0395 -0.0776 0.035 Uiso 1 1 d R U
C25 C 1.5600(3) -0.0148(3) 0.31061(9) 0.0313(7) Uani 1 1 d . .
C22 C 1.0556(3) -0.0846(4) 0.27805(9) 0.0337(7) Uani 1 1 d . .
H22A H 0.9615 -0.1003 0.2659 0.040 Uiso 1 1 d R U
H22B H 1.0627 0.0055 0.2873 0.040 Uiso 1 1 d R U
H22C H 1.0704 -0.1414 0.3029 0.040 Uiso 1 1 d R U
C32 C 0.7030(4) -0.4641(3) 0.08934(12) 0.0454(9) Uani 1 1 d . .
H32A H 0.6516 -0.5455 0.0927 0.054 Uiso 1 1 d R U
H32B H 0.7661 -0.4516 0.1140 0.054 Uiso 1 1 d R U
H32C H 0.7588 -0.4665 0.0627 0.054 Uiso 1 1 d R U
C26 C 1.4548(3) 0.0866(3) 0.29610(10) 0.0315(7) Uani 1 1 d . .
O26 O 1.4720(3) 0.2037(2) 0.30199(9) 0.0487(6) Uani 1 1 d . .

loop_
_atom_site_aniso_label
_atom_site_aniso_U_11
_atom_site_aniso_U_22
_atom_site_aniso_U_33
_atom_site_aniso_U_23
_atom_site_aniso_U_13
_atom_site_aniso_U_12
C1 0.0181(12) 0.0297(15) 0.0266(14) -0.0036(12) -0.0020(11) 0.0022(11)
C2 0.0204(13) 0.0280(15) 0.0338(15) 0.0003(12) -0.0005(11) 0.0066(11)
C10 0.0133(10) 0.0245(13) 0.0207(11) -0.0010(11) -0.0001(9) 0.0015(11)
C3 0.0179(12) 0.0297(15) 0.0298(14) 0.0035(12) -0.0014(11) 0.0027(11)
O3 0.0174(9) 0.0481(14) 0.0472(13) -0.0017(11) -0.0041(9) 0.0064(9)
C4 0.0135(11) 0.0293(15) 0.0249(13) -0.0001(11) -0.0028(9) -0.0009(10)
O4 0.0146(8) 0.0312(11) 0.0341(10) -0.0020(9) -0.0035(7) -0.0002(8)
C5 0.0160(11) 0.0231(13) 0.0195(12) 0.0000(10) -0.0008(9) -0.0008(10)
C6 0.0177(12) 0.0279(14) 0.0214(12) -0.0021(11) 0.0008(10) 0.0003(11)
C7 0.0140(11) 0.0302(14) 0.0210(12) -0.0005(11) 0.0009(9) 0.0011(11)
C8 0.0155(11) 0.0204(12) 0.0194(11) -0.0002(11) -0.0008(9) -0.0001(10)
C9 0.0160(11) 0.0219(13) 0.0197(11) 0.0003(11) 0.0001(9) 0.0021(10)
C12 0.0168(11) 0.0256(13) 0.0183(12) 0.0006(10) 0.0002(9) -0.0009(10)
C13 0.0187(12) 0.0330(15) 0.0211(12) -0.0003(12) 0.0001(10) 0.0014(12)
C14 0.0169(11) 0.0313(15) 0.0232(13) -0.0004(12) 0.0034(9) 0.0018(11)
C19 0.0244(14) 0.0259(14) 0.0287(14) 0.0033(12) -0.0036(11) -0.0008(11)
C15 0.0170(12) 0.0415(17) 0.0228(13) 0.0019(12) 0.0008(10) 0.0002(12)
C28 0.0148(12) 0.0287(15) 0.0247(13) 0.0005(11) 0.0020(10) -0.0004(10)
O28 0.0217(9) 0.0241(10) 0.0354(11) 0.0025(8) 0.0046(8) -0.0014(8)
C17 0.0197(12) 0.0254(14) 0.0205(12) 0.0017(10) -0.0010(10) -0.0014(10)
C16 0.0161(12) 0.0375(16) 0.0234(13) 0.0047(12) -0.0021(10) -0.0018(11)
C18 0.0327(15) 0.0295(16) 0.0290(14) 0.0052(12) -0.0079(12) -0.0073(12)
C21 0.0250(13) 0.0290(15) 0.0237(13) 0.0001(11) -0.0022(11) -0.0017(12)
O21 0.0276(10) 0.0306(11) 0.0339(11) 0.0007(9) -0.0067(9) -0.0015(9)
C20 0.0227(13) 0.0265(14) 0.0244(13) 0.0039(11) -0.0042(10) -0.0017(11)
C24 0.0288(15) 0.0415(19) 0.0294(15) 0.0061(14) -0.0064(12) 0.0037(14)
C23 0.0305(15) 0.0316(16) 0.0340(16) 0.0054(13) -0.0083(13) -0.0022(13)
C27 0.0254(14) 0.054(2) 0.0379(17) -0.0025(15) -0.0011(13) -0.0027(14)
C11 0.0157(11) 0.0264(14) 0.0189(11) 0.0012(10) 0.0007(9) -0.0015(11)
C31 0.0347(15) 0.0296(15) 0.0201(13) 0.0009(12) 0.0019(11) -0.0101(13)
O31 0.0362(12) 0.0444(14) 0.0389(12) 0.0023(11) -0.0016(10) -0.0203(10)
C30 0.0242(13) 0.0292(16) 0.0287(14) -0.0032(12) -0.0027(11) -0.0033(12)
C29 0.0278(14) 0.0358(17) 0.0247(13) 0.0031(12) -0.0057(12) -0.0029(12)
C25 0.0243(14) 0.0462(19) 0.0234(13) -0.0011(13) -0.0019(11) -0.0006(13)
C22 0.0292(15) 0.0468(19) 0.0251(14) 0.0086(13) -0.0010(12) -0.0028(14)
C32 0.059(2) 0.0263(17) 0.051(2) 0.0019(15) 0.0126(18) -0.0026(15)
C26 0.0290(15) 0.0361(18) 0.0294(15) 0.0008(13) -0.0027(12) -0.0072(13)
O26 0.0441(14) 0.0380(14) 0.0640(17) -0.0011(12) -0.0144(13) -0.0087(11)

loop_
_atom_type_symbol
_atom_type_description
_atom_type_scat_dispersion_real
_atom_type_scat_dispersion_imag
_atom_type_scat_source
C C 0.0033 0.0016 'International Tables Vol C Tables 4.2.6.8 and 6.1.1.4'
H H 0.0000 0.0000 'International Tables Vol C Tables 4.2.6.8 and 6.1.1.4'
O O 0.0106 0.0060 'International Tables Vol C Tables 4.2.6.8 and 6.1.1.4'

loop_
_geom_angle_atom_site_label_1
_geom_angle_atom_site_label_2
_geom_angle_atom_site_label_3
_geom_angle
H1A C1 H1B 109.4
C2 C1 H1A 104.7
C2 C1 H1B 105.9
C2 C1 C10 117.8(2)
C10 C1 H1A 109.3
C10 C1 H1B 109.5
C1 C2 H2A 109.5
C1 C2 H2B 108.8
H2A C2 H2B 109.5
C3 C2 C1 114.0(2)
C3 C2 H2A 107.8
C3 C2 H2B 107.3
C1 C10 C5 107.6(2)
C9 C10 C1 107.1(2)
C9 C10 C5 111.03(19)
C28 C10 C1 108.16(19)
C28 C10 C5 114.5(2)
C28 C10 C9 108.2(2)
O3 C3 C2 123.4(3)
O3 C3 O4 117.1(3)
O4 C3 C2 119.4(2)
O4 C4 C5 115.4(2)
O4 C4 C30 102.0(2)
O4 C4 C29 106.5(2)
C30 C4 C5 113.8(2)
C30 C4 C29 109.0(2)
C29 C4 C5 109.7(2)
C3 O4 C4 125.1(2)
C10 C5 H5 103.1
C4 C5 C10 117.17(19)
C4 C5 H5 104.0
C6 C5 C10 112.1(2)
C6 C5 C4 110.2(2)
C6 C5 H5 109.4
C5 C6 H6A 109.4
C5 C6 H6B 109.7
C5 C6 C7 109.0(2)
H6A C6 H6B 109.5
C7 C6 H6A 109.1
C7 C6 H6B 110.1
C6 C7 H7A 109.2
C6 C7 H7B 108.9
H7A C7 H7B 109.5
C8 C7 C6 110.8(2)
C8 C7 H7A 109.1
C8 C7 H7B 109.4
C7 C8 C11 116.6(2)
C9 C8 C7 123.0(2)
C9 C8 C11 120.3(2)
C8 C9 C10 123.3(2)
C8 C9 C14 121.9(2)
C14 C9 C10 114.72(19)
C13 C12 C19 108.6(2)
C13 C12 C17 119.3(2)
C13 C12 C11 107.5(2)
C19 C12 C17 109.4(2)
C19 C12 C11 110.6(2)
C11 C12 C17 101.17(19)
C12 C13 H13A 109.2
C12 C13 H13B 108.4
C12 C13 C14 110.4(2)
H13A C13 H13B 109.5
C14 C13 H13A 110.2
C14 C13 H13B 109.2
C9 C14 C13 116.4(2)
C9 C14 H14A 108.8
C9 C14 H14B 110.4
C13 C14 H14A 105.1
C13 C14 H14B 106.4
H14A C14 H14B 109.5
C12 C19 H19A 109.8
C12 C19 H19B 109.4
C12 C19 H19C 109.3
H19A C19 H19B 109.5
H19A C19 H19C 109.5
H19B C19 H19C 109.5
H15A C15 H15B 109.5
C16 C15 H15A 109.4
C16 C15 H15B 108.5
C11 C15 H15A 113.1
C11 C15 H15B 112.5
C11 C15 C16 103.6(2)
C10 C28 H28A 110.4
C10 C28 H28B 110.2
H28A C28 H28B 109.5
O28 C28 C10 108.32(19)
O28 C28 H28A 109.3
O28 C28 H28B 109.1
C31 O28 C28 116.1(2)
C12 C17 H17 104.9
C12 C17 C16 102.57(19)
C16 C17 H17 108.5
C20 C17 C12 118.9(2)
C20 C17 H17 108.9
C20 C17 C16 112.5(2)
C15 C16 C17 107.4(2)
C15 C16 H16A 109.8
C15 C16 H16B 111.1
C17 C16 H16A 109.5
C17 C16 H16B 109.5
H16A C16 H16B 109.5
H18A C18 H18B 109.4
H18A C18 H18C 109.5
H18B C18 H18C 109.5
C11 C18 H18A 109.5
C11 C18 H18B 109.8
C11 C18 H18C 109.0
O21 C21 H21 108.8
O21 C21 C20 107.4(2)
O21 C21 C23 110.1(2)
C20 C21 H21 109.1
C23 C21 H21 105.0
C23 C21 C20 116.2(2)
C26 O21 C21 117.7(2)
C17 C20 H20 108.9
C21 C20 C17 110.5(2)
C21 C20 H20 107.3
C21 C20 C22 111.8(2)
C22 C20 C17 112.2(2)
C22 C20 H20 105.9
C23 C24 H24 118.5
C25 C24 H24 120.0
C25 C24 C23 121.5(3)
C21 C23 H23A 108.7
C21 C23 H23B 109.9
C24 C23 C21 108.8(3)
C24 C23 H23A 109.9
C24 C23 H23B 110.1
H23A C23 H23B 109.5
H27A C27 H27B 109.5
H27A C27 H27C 109.5
H27B C27 H27C 109.5
C25 C27 H27A 109.5
C25 C27 H27B 109.5
C25 C27 H27C 109.5
C8 C11 C12 111.8(2)
C8 C11 C15 118.2(2)
C8 C11 C18 105.4(2)
C15 C11 C12 101.9(2)
C15 C11 C18 106.3(2)
C18 C11 C12 113.5(2)
O28 C31 C32 111.2(2)
O31 C31 O28 123.3(3)
O31 C31 C32 125.5(3)
C4 C30 H30A 109.1
C4 C30 H30B 109.7
C4 C30 H30C 109.6
H30A C30 H30B 109.5
H30A C30 H30C 109.5
H30B C30 H30C 109.5
C4 C29 H29A 108.9
C4 C29 H29B 109.6
C4 C29 H29C 109.9
H29A C29 H29B 109.5
H29A C29 H29C 109.5
H29B C29 H29C 109.5
C24 C25 C27 124.3(3)
C24 C25 C26 119.1(3)
C26 C25 C27 116.4(3)
C20 C22 H22A 110.0
C20 C22 H22B 108.7
C20 C22 H22C 109.7
H22A C22 H22B 109.5
H22A C22 H22C 109.5
H22B C22 H22C 109.5
C31 C32 H32A 109.4
C31 C32 H32B 109.9
C31 C32 H32C 109.2
H32A C32 H32B 109.5
H32A C32 H32C 109.5
H32B C32 H32C 109.5
O21 C26 C25 118.4(3)
O26 C26 O21 118.1(3)
O26 C26 C25 123.4(3)

loop_
_geom_bond_atom_site_label_1
_geom_bond_atom_site_label_2
_geom_bond_distance
C1 H1A 0.9602
C1 H1B 0.9604
C1 C2 1.535(4)
C1 C10 1.563(4)
C2 H2A 0.9600
C2 H2B 0.9599
C2 C3 1.497(4)
C10 C5 1.564(3)
C10 C9 1.546(3)
C10 C28 1.539(4)
C3 O3 1.215(3)
C3 O4 1.345(3)
C4 O4 1.483(3)
C4 C5 1.562(3)
C4 C30 1.523(4)
C4 C29 1.527(4)
C5 H5 0.9600
C5 C6 1.517(3)
C6 H6A 0.9600
C6 H6B 0.9604
C6 C7 1.521(3)
C7 H7A 0.9600
C7 H7B 0.9600
C7 C8 1.509(3)
C8 C9 1.338(3)
C8 C11 1.516(3)
C9 C14 1.524(3)
C12 C13 1.529(4)
C12 C19 1.544(4)
C12 C17 1.559(3)
C12 C11 1.559(3)
C13 H13A 0.9601
C13 H13B 0.9601
C13 C14 1.541(3)
C14 H14A 0.9604
C14 H14B 0.9599
C19 H19A 0.9599
C19 H19B 0.9600
C19 H19C 0.9601
C15 H15A 0.9600
C15 H15B 0.9600
C15 C16 1.547(4)
C15 C11 1.536(3)
C28 H28A 0.9605
C28 H28B 0.9603
C28 O28 1.455(3)
O28 C31 1.338(3)
C17 H17 0.9599
C17 C16 1.567(4)
C17 C20 1.541(4)
C16 H16A 0.9600
C16 H16B 0.9600
C18 H18A 0.9602
C18 H18B 0.9602
C18 H18C 0.9596
C18 C11 1.551(4)
C21 H21 0.9598
C21 O21 1.461(4)
C21 C20 1.526(4)
C21 C23 1.507(4)
O21 C26 1.347(3)
C20 H20 0.9601
C20 C22 1.535(4)
C24 H24 0.9600
C24 C23 1.500(4)
C24 C25 1.329(5)
C23 H23A 0.9598
C23 H23B 0.9599
C27 H27A 0.9600
C27 H27B 0.9600
C27 H27C 0.9600
C27 C25 1.501(4)
C31 O31 1.207(3)
C31 C32 1.491(5)
C30 H30A 0.9600
C30 H30B 0.9601
C30 H30C 0.9599
C29 H29A 0.9601
C29 H29B 0.9599
C29 H29C 0.9600
C25 C26 1.485(4)
C22 H22A 0.9599
C22 H22B 0.9600
C22 H22C 0.9601
C32 H32A 0.9599
C32 H32B 0.9603
C32 H32C 0.9600
C26 O26 1.214(4)
